data_2018847
loop_
_publ_author_name
'Y\'epes, Andr\'es F.'
'Palma, Alirio'
'Cobo, Justo'
'Glidewell, Christopher'

_publ_section_title
;
 Three closely related thienyl-substituted
 1,4-epoxynaphtho[1,2-<i>b</i>]azepines: hydrogen-bonded assembly in one,
 two and three dimensions
;
_journal_coeditor_code YF3025
_journal_issue 3
_journal_name_full 'Acta Crystallographica Section C'
_journal_page_first 307
_journal_page_last 312
_journal_paper_doi 10.1107/S0108270113004551
_journal_volume 69
_journal_year 2013
_chemical_formula_iupac 'C19 H17 N O S'
_chemical_formula_moiety 'C19 H17 N O S'
_chemical_formula_sum 'C19 H17 N O S'
_chemical_formula_weight 307.41
_chemical_name_systematic
(2<i>R</i>,4<i>S</i>)-2-(3-Methylthiophen-2-yl)-2,3,4,5-tetrahydro-1,4-epoxynaphtho[1,2-<i>b</i>]-azepine
_space_group_IT_number 19
_symmetry_cell_setting orthorhombic
_symmetry_space_group_name_Hall 'P 2ac 2ab'
_symmetry_space_group_name_H-M 'P 21 21 21'
_atom_sites_solution_hydrogens geom
_atom_sites_solution_primary direct
_atom_sites_solution_secondary difmap
_cell_angle_alpha 90.00
_cell_angle_beta 90.00
_cell_angle_gamma 90.00
_cell_formula_units_Z 4
_cell_length_a 7.0387(3)
_cell_length_b 11.5605(10)
_cell_length_c 18.1951(17)
_cell_measurement_reflns_used 3274
_cell_measurement_temperature 120(2)
_cell_measurement_theta_max 27.50
_cell_measurement_theta_min 2.85
_cell_volume 1480.6(2)
_computing_cell_refinement 'DIRAX/LSQ (Duisenberg <i>et al.</i>, 2000)'
_computing_data_collection 'COLLECT (Hooft, 1999)'
_computing_data_reduction 'EVALCCD (Duisenberg <i>et al.</i>, 2003)'
_computing_molecular_graphics 'PLATON (Spek, 2009)'
_computing_publication_material 'SHELXL97 (Sheldrick, 2008) and PLATON (Spek, 2009)'
_computing_structure_refinement 'SHELXL97 (Sheldrick, 2008)'
_computing_structure_solution 'SIR2004 (Burla <i>et al.</i>, 2005)'
_diffrn_ambient_temperature 120(2)
_diffrn_detector_area_resol_mean 9.091
_diffrn_measured_fraction_theta_full 0.985
_diffrn_measured_fraction_theta_max 0.985
_diffrn_measurement_device_type 'Bruker--Nonius KappaCCD'
_diffrn_measurement_method '\f & \w scans'
_diffrn_radiation_monochromator graphite
_diffrn_radiation_source 'Bruker--Nonius FR591 rotating anode'
_diffrn_radiation_type 'Mo K\a'
_diffrn_radiation_wavelength 0.71073
_diffrn_reflns_av_R_equivalents 0.1289
_diffrn_reflns_av_sigmaI/netI 0.1417
_diffrn_reflns_limit_h_max 8
_diffrn_reflns_limit_h_min -8
_diffrn_reflns_limit_k_max 14
_diffrn_reflns_limit_k_min -14
_diffrn_reflns_limit_l_max 20
_diffrn_reflns_limit_l_min -22
_diffrn_reflns_number 13622
_diffrn_reflns_theta_full 25.50
_diffrn_reflns_theta_max 25.50
_diffrn_reflns_theta_min 2.85
_diffrn_standards_decay_% 0
_diffrn_standards_interval_count 0
_diffrn_standards_interval_time 0
_diffrn_standards_number 0
_exptl_absorpt_coefficient_mu 0.220
_exptl_absorpt_correction_T_max 0.970
_exptl_absorpt_correction_T_min 0.929
_exptl_absorpt_correction_type multi-scan
_exptl_absorpt_process_details '(SADABS; Sheldrick, 2003)'
_exptl_crystal_colour 'pale yellow'
_exptl_crystal_density_diffrn 1.379
_exptl_crystal_density_method 'not measured'
_exptl_crystal_description block
_exptl_crystal_F_000 648
_exptl_crystal_size_max 0.34
_exptl_crystal_size_mid 0.24
_exptl_crystal_size_min 0.14
_refine_diff_density_max 0.433
_refine_diff_density_min -0.623
_refine_ls_abs_structure_details 'Flack (1983), 1333 Bijvoet pairs'
_refine_ls_abs_structure_Flack 0.03(9)
_refine_ls_extinction_method none
_refine_ls_goodness_of_fit_ref 0.990
_refine_ls_hydrogen_treatment constr
_refine_ls_matrix_type full
_refine_ls_number_parameters 200
_refine_ls_number_reflns 2698
_refine_ls_number_restraints 0
_refine_ls_restrained_S_all 0.990
_refine_ls_R_factor_all 0.1166
_refine_ls_R_factor_gt 0.0372
_refine_ls_shift/su_max 0.001
_refine_ls_shift/su_mean 0.000
_refine_ls_structure_factor_coef Fsqd
_refine_ls_weighting_details 'w=1/[\s^2^(Fo^2^)+(0.0405P)^2^+0.0000P] where P=(Fo^2^+2Fc^2^)/3'
_refine_ls_weighting_scheme calc
_refine_ls_wR_factor_gt 0.0672
_refine_ls_wR_factor_ref 0.0834
_reflns_number_gt 1838
_reflns_number_total 2698
_reflns_threshold_expression I>2\s(I)
_cod_data_source_file yf3025.cif
_cod_data_source_block I
_cod_database_code 2018847
_cod_database_fobs_code 2018847

loop_
_symmetry_equiv_pos_as_xyz
'x, y, z'
'-x+1/2, -y, z+1/2'
'x+1/2, -y+1/2, -z'
'-x, y+1/2, -z+1/2'

loop_
_atom_site_type_symbol
_atom_site_label
_atom_site_fract_x
_atom_site_fract_y
_atom_site_fract_z
_atom_site_U_iso_or_equiv
_atom_site_adp_type
_atom_site_calc_flag
_atom_site_refinement_flags
_atom_site_occupancy
_atom_site_symmetry_multiplicity
N N1 0.4464(3) 0.5357(2) 0.42589(11) 0.0185(5) Uani d . 1 1
C C2 0.3887(3) 0.4542(3) 0.48391(13) 0.0201(6) Uani d . 1 1
H H2 0.3494 0.3796 0.4605 0.024 Uiso calc R 1 1
C C3 0.2132(4) 0.5115(3) 0.51853(13) 0.0217(7) Uani d . 1 1
H H3A 0.0953 0.4709 0.5038 0.026 Uiso calc R 1 1
H H3B 0.2222 0.5117 0.5728 0.026 Uiso calc R 1 1
C C4 0.2167(4) 0.6340(3) 0.48831(13) 0.0215(7) Uani d . 1 1
H H4 0.1913 0.6918 0.5280 0.026 Uiso calc R 1 1
C C5 0.0844(4) 0.6519(3) 0.42413(14) 0.0233(7) Uani d . 1 1
H H5A -0.0470 0.6313 0.4385 0.028 Uiso calc R 1 1
H H5B 0.0858 0.7342 0.4091 0.028 Uiso calc R 1 1
C C5A 0.1471(3) 0.5773(3) 0.36132(14) 0.0189(7) Uani d . 1 1
C C6 0.0290(4) 0.5591(3) 0.30023(14) 0.0243(7) Uani d . 1 1
H H6 -0.0882 0.5996 0.2969 0.029 Uiso calc R 1 1
C C7 0.0790(4) 0.4850(3) 0.24605(14) 0.0265(8) Uani d . 1 1
H H7 -0.0046 0.4732 0.2058 0.032 Uiso calc R 1 1
C C7A 0.2524(4) 0.4254(3) 0.24846(13) 0.0207(7) Uani d . 1 1
C C8 0.3043(4) 0.3437(3) 0.19527(14) 0.0262(7) Uani d . 1 1
H H8 0.2190 0.3271 0.1562 0.031 Uiso calc R 1 1
C C9 0.4721(4) 0.2883(3) 0.19826(15) 0.0328(8) Uani d . 1 1
H H9 0.5036 0.2328 0.1617 0.039 Uiso calc R 1 1
C C10 0.6009(4) 0.3123(3) 0.25514(15) 0.0311(8) Uani d . 1 1
H H10 0.7202 0.2740 0.2564 0.037 Uiso calc R 1 1
C C11 0.5559(4) 0.3898(3) 0.30819(14) 0.0229(7) Uani d . 1 1
H H11 0.6446 0.4058 0.3462 0.028 Uiso calc R 1 1
C C11A 0.3794(4) 0.4468(3) 0.30762(13) 0.0184(7) Uani d . 1 1
C C11B 0.3194(3) 0.5229(3) 0.36357(13) 0.0174(6) Uani d . 1 1
O O14 0.4097(2) 0.64557(18) 0.46023(9) 0.0224(5) Uani d . 1 1
S S21 0.71287(9) 0.53184(8) 0.56069(4) 0.0270(2) Uani d . 1 1
C C22 0.5440(3) 0.4302(3) 0.53838(13) 0.0192(7) Uani d . 1 1
C C23 0.5621(4) 0.3332(3) 0.57931(14) 0.0219(7) Uani d . 1 1
C C24 0.7171(4) 0.3414(3) 0.62838(14) 0.0258(7) Uani d . 1 1
H H24 0.7515 0.2810 0.6612 0.031 Uiso calc R 1 1
C C25 0.8113(4) 0.4420(3) 0.62447(14) 0.0280(8) Uani d . 1 1
H H25 0.9191 0.4608 0.6535 0.034 Uiso calc R 1 1
C C26 0.4321(4) 0.2351(3) 0.57507(15) 0.0311(8) Uani d . 1 1
H H26A 0.4298 0.2053 0.5247 0.047 Uiso calc R 1 1
H H26B 0.3041 0.2602 0.5891 0.047 Uiso calc R 1 1
H H26C 0.4749 0.1741 0.6086 0.047 Uiso calc R 1 1

loop_
_atom_site_aniso_label
_atom_site_aniso_U_11
_atom_site_aniso_U_22
_atom_site_aniso_U_33
_atom_site_aniso_U_12
_atom_site_aniso_U_13
_atom_site_aniso_U_23
N1 0.0221(11) 0.0163(14) 0.0171(11) 0.0009(11) 0.0003(9) -0.0011(11)
C2 0.0212(14) 0.0213(18) 0.0179(13) -0.0013(13) 0.0021(11) 0.0033(13)
C3 0.0210(14) 0.026(2) 0.0180(13) 0.0032(14) 0.0020(11) 0.0011(13)
C4 0.0281(16) 0.0203(18) 0.0161(13) 0.0040(14) 0.0041(12) -0.0027(13)
C5 0.0261(16) 0.0180(17) 0.0258(15) 0.0053(13) 0.0008(13) 0.0010(13)
C5A 0.0212(16) 0.0184(18) 0.0171(14) 0.0001(12) 0.0009(10) 0.0034(13)
C6 0.0242(15) 0.023(2) 0.0260(15) 0.0042(13) -0.0037(12) 0.0022(15)
C7 0.0276(17) 0.031(2) 0.0210(14) -0.0020(15) -0.0085(12) 0.0028(15)
C7A 0.0306(17) 0.0173(16) 0.0142(13) -0.0032(13) 0.0011(11) 0.0026(13)
C8 0.0337(18) 0.027(2) 0.0175(14) -0.0015(17) -0.0008(13) -0.0016(14)
C9 0.049(2) 0.029(2) 0.0205(16) 0.0055(16) 0.0098(15) -0.0022(16)
C10 0.0288(16) 0.037(2) 0.0278(16) 0.0079(16) 0.0071(14) -0.0004(16)
C11 0.0245(16) 0.025(2) 0.0196(14) 0.0021(14) 0.0018(12) 0.0024(14)
C11A 0.0216(14) 0.0171(19) 0.0165(13) -0.0023(13) 0.0024(11) 0.0063(12)
C11B 0.0223(15) 0.0173(17) 0.0128(12) -0.0025(14) 0.0007(10) 0.0006(13)
O14 0.0257(11) 0.0198(12) 0.0218(10) -0.0006(9) -0.0008(8) -0.0031(9)
S21 0.0241(4) 0.0281(5) 0.0288(4) -0.0028(4) -0.0017(3) 0.0049(4)
C22 0.0173(14) 0.0222(19) 0.0181(14) 0.0039(12) 0.0066(11) -0.0001(14)
C23 0.0263(16) 0.0207(19) 0.0187(14) 0.0017(13) 0.0028(12) 0.0015(14)
C24 0.0290(16) 0.031(2) 0.0174(14) 0.0090(16) 0.0010(13) 0.0039(14)
C25 0.0229(15) 0.041(3) 0.0206(15) 0.0061(16) -0.0013(12) 0.0026(15)
C26 0.0336(18) 0.033(2) 0.0267(16) 0.0019(15) -0.0042(14) 0.0012(16)

loop_
_atom_type_symbol
_atom_type_description
_atom_type_scat_dispersion_real
_atom_type_scat_dispersion_imag
_atom_type_scat_source
C C 0.0033 0.0016 'International Tables Vol C Tables 4.2.6.8 and 6.1.1.4'
H H 0.0000 0.0000 'International Tables Vol C Tables 4.2.6.8 and 6.1.1.4'
N N 0.0061 0.0033 'International Tables Vol C Tables 4.2.6.8 and 6.1.1.4'
O O 0.0106 0.0060 'International Tables Vol C Tables 4.2.6.8 and 6.1.1.4'
S S 0.1246 0.1234 'International Tables Vol C Tables 4.2.6.8 and 6.1.1.4'

loop_
_geom_angle_atom_site_label_1
_geom_angle_atom_site_label_2
_geom_angle_atom_site_label_3
_geom_angle
O14 N1 C11B 108.61(19)
O14 N1 C2 101.80(18)
C11B N1 C2 109.0(2)
N1 C2 C22 113.0(2)
N1 C2 C3 103.8(2)
C22 C2 C3 113.2(2)
N1 C2 H2 108.8
C22 C2 H2 108.8
C3 C2 H2 108.8
C4 C3 C2 103.9(2)
C4 C3 H3A 111.0
C2 C3 H3A 111.0
C4 C3 H3B 111.0
C2 C3 H3B 111.0
H3A C3 H3B 109.0
O14 C4 C5 106.96(19)
O14 C4 C3 103.2(2)
C5 C4 C3 113.4(2)
O14 C4 H4 111.0
C5 C4 H4 111.0
C3 C4 H4 111.0
C5A C5 C4 109.3(2)
C5A C5 H5A 109.8
C4 C5 H5A 109.8
C5A C5 H5B 109.8
C4 C5 H5B 109.8
H5A C5 H5B 108.3
C11B C5A C6 118.7(3)
C11B C5A C5 120.2(2)
C6 C5A C5 121.0(2)
C7 C6 C5A 121.2(3)
C7 C6 H6 119.4
C5A C6 H6 119.4
C6 C7 C7A 121.0(2)
C6 C7 H7 119.5
C7A C7 H7 119.5
C8 C7A C7 122.5(2)
C8 C7A C11A 118.5(2)
C7 C7A C11A 119.1(3)
C9 C8 C7A 121.5(3)
C9 C8 H8 119.3
C7A C8 H8 119.3
C8 C9 C10 120.2(3)
C8 C9 H9 119.9
C10 C9 H9 119.9
C11 C10 C9 120.4(3)
C11 C10 H10 119.8
C9 C10 H10 119.8
C10 C11 C11A 120.7(3)
C10 C11 H11 119.6
C11A C11 H11 119.6
C11 C11A C11B 123.5(2)
C11 C11A C7A 118.7(3)
C11B C11A C7A 117.9(2)
C5A C11B C11A 122.1(2)
C5A C11B N1 121.5(2)
C11A C11B N1 116.3(2)
N1 O14 C4 103.80(19)
C25 S21 C22 91.45(15)
C23 C22 C2 125.8(3)
C23 C22 S21 111.82(19)
C2 C22 S21 122.2(2)
C22 C23 C24 111.4(3)
C22 C23 C26 123.8(2)
C24 C23 C26 124.7(3)
C25 C24 C23 114.0(3)
C25 C24 H24 123.0
C23 C24 H24 123.0
C24 C25 S21 111.3(2)
C24 C25 H25 124.3
S21 C25 H25 124.3
C23 C26 H26A 109.5
C23 C26 H26B 109.5
H26A C26 H26B 109.5
C23 C26 H26C 109.5
H26A C26 H26C 109.5
H26B C26 H26C 109.5

loop_
_geom_bond_atom_site_label_1
_geom_bond_atom_site_label_2
_geom_bond_distance
N1 O14 1.439(3)
N1 C11B 1.451(3)
N1 C2 1.472(3)
C2 C22 1.501(3)
C2 C3 1.537(4)
C2 H2 1.0000
C3 C4 1.520(4)
C3 H3A 0.9900
C3 H3B 0.9900
C4 O14 1.458(3)
C4 C5 1.508(4)
C4 H4 1.0000
C5 C5A 1.498(4)
C5 H5A 0.9900
C5 H5B 0.9900
C5A C11B 1.367(3)
C5A C6 1.404(3)
C6 C7 1.353(4)
C6 H6 0.9500
C7 C7A 1.403(4)
C7 H7 0.9500
C7A C8 1.401(4)
C7A C11A 1.421(3)
C8 C9 1.345(4)
C8 H8 0.9500
C9 C10 1.403(4)
C9 H9 0.9500
C10 C11 1.354(4)
C10 H10 0.9500
C11 C11A 1.407(4)
C11 H11 0.9500
C11A C11B 1.410(4)
S21 C25 1.704(3)
S21 C22 1.720(3)
C22 C23 1.352(4)
C23 C24 1.413(4)
C23 C26 1.459(4)
C24 C25 1.341(5)
C24 H24 0.9500
C25 H25 0.9500
C26 H26A 0.9800
C26 H26B 0.9800
C26 H26C 0.9800

loop_
_geom_hbond_atom_site_label_D
_geom_hbond_atom_site_label_H
_geom_hbond_atom_site_label_A
_geom_hbond_site_symmetry_A
_geom_hbond_distance_DH
_geom_hbond_distance_HA
_geom_hbond_distance_DA
_geom_hbond_angle_DHA
_geom_hbond_publ_flag
C9 H9 O14 4_645 0.95 2.51 3.425(3) 161 no
C7 H7 Cg1 2_564 0.95 2.78 3.582(3) 143 no
C24 H24 Cg2 3_566 0.95 2.64 3.572(3) 167 no
C25 H25 Cg2 2_665 0.95 2.88 3.690(3) 143 no

loop_
_geom_torsion_atom_site_label_1
_geom_torsion_atom_site_label_2
_geom_torsion_atom_site_label_3
_geom_torsion_atom_site_label_4
_geom_torsion
O14 N1 C2 C22 -85.4(2)
C11B N1 C2 C22 160.0(2)
O14 N1 C2 C3 37.7(2)
C11B N1 C2 C3 -76.9(2)
N1 C2 C3 C4 -13.0(3)
C22 C2 C3 C4 110.0(3)
C2 C3 C4 O14 -16.1(2)
C2 C3 C4 C5 99.2(2)
O14 C4 C5 C5A 49.5(3)
C3 C4 C5 C5A -63.5(3)
C4 C5 C5A C11B -11.0(4)
C4 C5 C5A C6 167.0(3)
C11B C5A C6 C7 3.2(4)
C5 C5A C6 C7 -174.9(3)
C5A C6 C7 C7A -1.2(5)
C6 C7 C7A C8 176.7(3)
C6 C7 C7A C11A -2.2(4)
C7 C7A C8 C9 179.4(3)
C11A C7A C8 C9 -1.8(4)
C7A C8 C9 C10 -0.5(5)
C8 C9 C10 C11 1.2(5)
C9 C10 C11 C11A 0.5(5)
C10 C11 C11A C11B 176.0(3)
C10 C11 C11A C7A -2.8(4)
C8 C7A C11A C11 3.4(4)
C7 C7A C11A C11 -177.7(3)
C8 C7A C11A C11B -175.5(3)
C7 C7A C11A C11B 3.5(4)
C6 C5A C11B C11A -1.8(4)
C5 C5A C11B C11A 176.3(3)
C6 C5A C11B N1 -178.5(3)
C5 C5A C11B N1 -0.3(4)
C11 C11A C11B C5A 179.8(3)
C7A C11A C11B C5A -1.5(4)
C11 C11A C11B N1 -3.4(4)
C7A C11A C11B N1 175.4(2)
O14 N1 C11B C5A -27.1(3)
C2 N1 C11B C5A 83.0(3)
O14 N1 C11B C11A 156.1(2)
C2 N1 C11B C11A -93.8(3)
C11B N1 O14 C4 65.2(2)
C2 N1 O14 C4 -49.65(19)
C5 C4 O14 N1 -79.2(2)
C3 C4 O14 N1 40.7(2)
N1 C2 C22 C23 -154.1(3)
C3 C2 C22 C23 88.2(3)
N1 C2 C22 S21 31.1(3)
C3 C2 C22 S21 -86.6(3)
C25 S21 C22 C23 1.1(2)
C25 S21 C22 C2 176.5(2)
C2 C22 C23 C24 -176.3(2)
S21 C22 C23 C24 -1.0(3)
C2 C22 C23 C26 1.3(4)
S21 C22 C23 C26 176.5(2)
C22 C23 C24 C25 0.4(3)
C26 C23 C24 C25 -177.1(3)
C23 C24 C25 S21 0.4(3)
C22 S21 C25 C24 -0.8(2)

loop_
_cod_related_entry_id
_cod_related_entry_database
_cod_related_entry_code
1 ChemSpider 30654429
